data_7026005
loop_
_publ_author_name
'Deacon, Glen B.'
'Junk, Peter C.'
'Moxey, Graeme J.'

_publ_section_title
;
 Synthesis of fluoro(aryloxo)alkaline earth metal cages by C-F bond
 activation.
;
_journal_issue 24
_journal_name_full 'Dalton transactions (Cambridge, England : 2003)'
_journal_page_first 5620
_journal_page_last 5622
_journal_paper_doi 10.1039/c0dt00122h
_journal_volume 39
_journal_year 2010
_chemical_formula_moiety 'C61 H95 Ca5 F5 O13, 2(C4 H10 O2)'
_chemical_formula_sum 'C69 H115 Ca5 F5 O17'
_chemical_formula_weight 1512.01
_chemical_name_systematic
;
?
;
_space_group_IT_number 15
_symmetry_cell_setting monoclinic
_symmetry_space_group_name_Hall '-C 2yc'
_symmetry_space_group_name_H-M 'C 1 2/c 1'
_atom_sites_solution_hydrogens geom
_atom_sites_solution_primary direct
_atom_sites_solution_secondary difmap
_audit_creation_method SHELXL-97
_cell_angle_alpha 90.00
_cell_angle_beta 104.720(2)
_cell_angle_gamma 90.00
_cell_formula_units_Z 4
_cell_length_a 18.1623(4)
_cell_length_b 17.1032(4)
_cell_length_c 26.7408(7)
_cell_measurement_reflns_used 9942
_cell_measurement_temperature 123(2)
_cell_measurement_theta_max 23.45
_cell_measurement_theta_min 2.42
_cell_volume 8034.0(3)
_computing_cell_refinement 'Bruker SMART (Bruker)'
_computing_data_collection 'Bruker SMART (Bruker)'
_computing_data_reduction 'Bruker SAINT (Bruker)'
_computing_molecular_graphics 'X-Seed (Barbour, 1999)'
_computing_publication_material 'CIFTAB (Sheldrick, 1997)'
_computing_structure_refinement 'SHELXL-97 (Sheldrick, 1997)'
_computing_structure_solution 'SHELXS-97 (Sheldrick, 1990)'
_diffrn_ambient_temperature 123(2)
_diffrn_measured_fraction_theta_full 1.000
_diffrn_measured_fraction_theta_max 1.000
_diffrn_measurement_device_type 'Bruker X8 Apex II CCD'
_diffrn_measurement_method 'phi and omega scans'
_diffrn_radiation_monochromator graphite
_diffrn_radiation_source 'fine-focus sealed tube'
_diffrn_radiation_type MoK\a
_diffrn_radiation_wavelength 0.71073
_diffrn_reflns_av_R_equivalents 0.0510
_diffrn_reflns_av_sigmaI/netI 0.0507
_diffrn_reflns_limit_h_max 23
_diffrn_reflns_limit_h_min -23
_diffrn_reflns_limit_k_max 22
_diffrn_reflns_limit_k_min -18
_diffrn_reflns_limit_l_max 34
_diffrn_reflns_limit_l_min -34
_diffrn_reflns_number 41398
_diffrn_reflns_theta_full 27.50
_diffrn_reflns_theta_max 27.50
_diffrn_reflns_theta_min 1.71
_exptl_absorpt_coefficient_mu 0.405
_exptl_absorpt_correction_T_max 0.9684
_exptl_absorpt_correction_T_min 0.9235
_exptl_absorpt_correction_type multi-scan
_exptl_absorpt_process_details SADABS
_exptl_crystal_colour colourless
_exptl_crystal_density_diffrn 1.250
_exptl_crystal_density_method 'not measured'
_exptl_crystal_description block
_exptl_crystal_F_000 3240
_exptl_crystal_size_max 0.20
_exptl_crystal_size_mid 0.16
_exptl_crystal_size_min 0.08
_refine_diff_density_max 1.203
_refine_diff_density_min -1.017
_refine_diff_density_rms 0.105
_refine_ls_extinction_method none
_refine_ls_goodness_of_fit_ref 1.116
_refine_ls_hydrogen_treatment constr
_refine_ls_matrix_type full
_refine_ls_number_parameters 450
_refine_ls_number_reflns 9238
_refine_ls_number_restraints 12
_refine_ls_restrained_S_all 1.116
_refine_ls_R_factor_all 0.1114
_refine_ls_R_factor_gt 0.0874
_refine_ls_shift/su_max 0.000
_refine_ls_shift/su_mean 0.000
_refine_ls_structure_factor_coef Fsqd
_refine_ls_weighting_details 'calc w=1/[\s^2^(Fo^2^)+(0.0773P)^2^+52.8302P] where P=(Fo^2^+2Fc^2^)/3'
_refine_ls_weighting_scheme calc
_refine_ls_wR_factor_gt 0.1979
_refine_ls_wR_factor_ref 0.2118
_reflns_number_gt 7132
_reflns_number_total 9238
_reflns_threshold_expression >2sigma(I)
_cod_data_source_file c0dt00122h.txt
_cod_data_source_block compound1
_cod_depositor_comments
;
The following automatic conversions were performed:

'_exptl_absorpt_correction_type' value 'Multi-scan' changed to
'multi-scan' according to
/home/saulius/struct/CIF-dictionaries/cif_core.dic dictionary named
'cif_core.dic' version 2.4.2 from 2011-04-26.

Automatic conversion script
Id: cif_fix_values 1891 2012-01-12 08:04:46Z andrius 
;
_cod_original_sg_symbol_H-M C2/c
_cod_database_code 7026005

loop_
_symmetry_equiv_pos_as_xyz
'x, y, z'
'-x, y, -z+1/2'
'x+1/2, y+1/2, z'
'-x+1/2, y+1/2, -z+1/2'
'-x, -y, -z'
'x, -y, z-1/2'
'-x+1/2, -y+1/2, -z'
'x+1/2, -y+1/2, z-1/2'

loop_
_atom_site_label
_atom_site_type_symbol
_atom_site_fract_x
_atom_site_fract_y
_atom_site_fract_z
_atom_site_U_iso_or_equiv
_atom_site_adp_type
_atom_site_occupancy
_atom_site_symmetry_multiplicity
_atom_site_calc_flag
_atom_site_refinement_flags
Ca1 Ca 0.5000 0.19957(6) 0.2500 0.0191(2) Uani 1 2 d S
F1 F 0.40799(12) 0.25748(12) 0.18949(8) 0.0219(5) Uani 1 1 d .
O1 O 0.37082(16) 0.41790(16) 0.16829(11) 0.0264(6) Uani 1 1 d .
C1 C 0.3158(2) 0.4603(3) 0.13824(17) 0.0296(9) Uani 1 1 d .
Ca2 Ca 0.36735(4) 0.35005(4) 0.24264(3) 0.01821(18) Uani 1 1 d .
F2 F 0.43196(13) 0.25679(13) 0.29880(9) 0.0253(5) Uani 1 1 d .
O2 O 0.40882(16) 0.41607(16) 0.32117(11) 0.0256(6) Uani 1 1 d .
C2 C 0.2617(3) 0.4265(3) 0.09746(19) 0.0395(12) Uani 1 1 d .
Ca3 Ca 0.47621(4) 0.34886(4) 0.15779(3) 0.01920(18) Uani 1 1 d .
F3 F 0.5000 0.36536(18) 0.2500 0.0215(7) Uani 1 2 d S
O3 O 0.5000 0.0741(2) 0.2500 0.0378(11) Uani 1 2 d S
C3 C 0.2053(3) 0.4747(5) 0.0666(2) 0.069(2) Uani 1 1 d .
H1 H 0.1683 0.4524 0.0386 0.083 Uiso 1 1 calc R
O4 O 0.4799(2) 0.2565(2) 0.08865(13) 0.0475(9) Uani 1 1 d .
C4 C 0.2028(4) 0.5558(4) 0.0765(3) 0.068(2) Uani 1 1 d .
O5 O 0.44357(19) 0.4059(2) 0.06841(12) 0.0362(7) Uani 1 1 d .
C5 C 0.2556(4) 0.5862(4) 0.1167(3) 0.0612(18) Uani 1 1 d .
H2 H 0.2540 0.6407 0.1234 0.073 Uiso 1 1 calc R
O6 O 0.23973(15) 0.40744(16) 0.24074(11) 0.0269(6) Uani 1 1 d .
C6 C 0.3109(3) 0.5425(3) 0.1480(2) 0.0421(13) Uani 1 1 d .
O7 O 0.26019(17) 0.25929(17) 0.21799(13) 0.0322(7) Uani 1 1 d .
C7 C 0.2649(3) 0.3389(4) 0.0877(2) 0.0505(14) Uani 1 1 d .
H3 H 0.3102 0.3270 0.0754 0.076 Uiso 1 1 calc R
H4 H 0.2192 0.3229 0.0615 0.076 Uiso 1 1 calc R
H5 H 0.2676 0.3104 0.1199 0.076 Uiso 1 1 calc R
O8 O 0.5739(3) -0.2869(3) 0.46054(18) 0.0784(15) Uani 1 1 d .
C8 C 0.1433(6) 0.6050(6) 0.0398(4) 0.112(3) Uani 1 1 d U
H6 H 0.1244 0.6453 0.0595 0.168 Uiso 1 1 calc R
H7 H 0.1009 0.5715 0.0220 0.168 Uiso 1 1 calc R
H8 H 0.1660 0.6299 0.0144 0.168 Uiso 1 1 calc R
O9 O 0.4754(6) -0.1476(5) 0.4382(3) 0.159(4) Uani 1 1 d .
C9 C 0.3660(3) 0.5790(3) 0.1919(3) 0.0599(17) Uani 1 1 d .
H9 H 0.3510 0.6333 0.1957 0.090 Uiso 1 1 calc R
H10 H 0.4169 0.5780 0.1856 0.090 Uiso 1 1 calc R
H11 H 0.3668 0.5501 0.2237 0.090 Uiso 1 1 calc R
C10 C 0.3755(2) 0.4561(2) 0.35218(15) 0.0215(8) Uani 1 1 d .
C11 C 0.3898(2) 0.5368(2) 0.36046(16) 0.0285(9) Uani 1 1 d .
C12 C 0.3520(3) 0.5774(3) 0.39189(19) 0.0407(12) Uani 1 1 d .
H12 H 0.3617 0.6317 0.3974 0.049 Uiso 1 1 calc R
C13 C 0.3013(3) 0.5418(4) 0.41521(18) 0.0445(13) Uani 1 1 d .
C14 C 0.2893(3) 0.4629(4) 0.40769(18) 0.0414(12) Uani 1 1 d .
H13 H 0.2556 0.4373 0.4243 0.050 Uiso 1 1 calc R
C15 C 0.3248(2) 0.4191(3) 0.37678(17) 0.0307(9) Uani 1 1 d .
C16 C 0.4441(3) 0.5774(3) 0.3358(2) 0.0430(12) Uani 1 1 d .
H14 H 0.4167 0.5973 0.3019 0.064 Uiso 1 1 calc R
H15 H 0.4835 0.5405 0.3317 0.064 Uiso 1 1 calc R
H16 H 0.4680 0.6211 0.3578 0.064 Uiso 1 1 calc R
C17 C 0.2599(4) 0.5892(5) 0.4481(3) 0.075(2) Uani 1 1 d .
H17 H 0.2108 0.5645 0.4472 0.112 Uiso 1 1 calc R
H18 H 0.2512 0.6425 0.4344 0.112 Uiso 1 1 calc R
H19 H 0.2909 0.5911 0.4839 0.112 Uiso 1 1 calc R
C18 C 0.3098(3) 0.3322(3) 0.3689(2) 0.0459(13) Uani 1 1 d .
H20 H 0.2816 0.3135 0.3933 0.069 Uiso 1 1 calc R
H21 H 0.3583 0.3043 0.3749 0.069 Uiso 1 1 calc R
H22 H 0.2798 0.3227 0.3334 0.069 Uiso 1 1 calc R
C19 C 0.5000 -0.0022(3) 0.2500 0.0274(13) Uani 1 2 d S
C20 C 0.4563(2) -0.0442(2) 0.20744(17) 0.0283(9) Uani 1 1 d .
C21 C 0.4566(2) -0.1255(2) 0.20882(17) 0.0275(9) Uani 1 1 d .
H23 H 0.4257 -0.1532 0.1803 0.033 Uiso 1 1 calc R
C22 C 0.5000 -0.1678(3) 0.2500 0.0299(14) Uani 1 2 d S
C23 C 0.4103(3) -0.0001(3) 0.1614(2) 0.0504(14) Uani 1 1 d .
H24 H 0.3783 -0.0368 0.1372 0.076 Uiso 1 1 calc R
H25 H 0.4446 0.0270 0.1443 0.076 Uiso 1 1 calc R
H26 H 0.3779 0.0382 0.1729 0.076 Uiso 1 1 calc R
C24 C 0.5000 -0.2560(3) 0.2500 0.0430(18) Uani 1 2 d S
H27 H 0.5424 -0.2751 0.2369 0.065 Uiso 0.50 1 calc PR
H28 H 0.4519 -0.2751 0.2278 0.065 Uiso 0.50 1 calc PR
H29 H 0.5057 -0.2751 0.2853 0.065 Uiso 0.50 1 calc PR
C25 C 0.4697(4) 0.1753(4) 0.0959(3) 0.075(2) Uani 1 1 d U
H30 H 0.4153 0.1629 0.0861 0.112 Uiso 1 1 calc R
H31 H 0.4911 0.1618 0.1323 0.112 Uiso 1 1 calc R
H32 H 0.4958 0.1453 0.0743 0.112 Uiso 1 1 calc R
C26 C 0.4564(3) 0.2801(3) 0.03610(19) 0.0476(13) Uani 1 1 d .
H33 H 0.4007 0.2733 0.0228 0.057 Uiso 1 1 calc R
H34 H 0.4822 0.2483 0.0147 0.057 Uiso 1 1 calc R
C27 C 0.4770(3) 0.3636(3) 0.03385(19) 0.0462(13) Uani 1 1 d .
H35 H 0.5330 0.3697 0.0441 0.055 Uiso 1 1 calc R
H36 H 0.4578 0.3838 -0.0018 0.055 Uiso 1 1 calc R
C28 C 0.4337(3) 0.4864(3) 0.0552(2) 0.0417(12) Uani 1 1 d .
H37 H 0.4835 0.5108 0.0587 0.063 Uiso 1 1 calc R
H38 H 0.4074 0.5124 0.0785 0.063 Uiso 1 1 calc R
H39 H 0.4032 0.4916 0.0194 0.063 Uiso 1 1 calc R
C29 C 0.2238(3) 0.4885(3) 0.2445(2) 0.0390(11) Uani 1 1 d .
H40 H 0.2148 0.5127 0.2103 0.059 Uiso 1 1 calc R
H41 H 0.2673 0.5139 0.2682 0.059 Uiso 1 1 calc R
H42 H 0.1784 0.4946 0.2576 0.059 Uiso 1 1 calc R
C30 C 0.1776(2) 0.3674(3) 0.20787(18) 0.0321(10) Uani 1 1 d .
H43 H 0.1776 0.3756 0.1712 0.039 Uiso 1 1 calc R
H44 H 0.1289 0.3873 0.2131 0.039 Uiso 1 1 calc R
C31 C 0.1862(3) 0.2828(3) 0.2210(2) 0.0350(10) Uani 1 1 d .
H45 H 0.1802 0.2738 0.2563 0.042 Uiso 1 1 calc R
H46 H 0.1469 0.2521 0.1964 0.042 Uiso 1 1 calc R
C32 C 0.2726(3) 0.1774(3) 0.2258(3) 0.0532(15) Uani 1 1 d .
H47 H 0.2711 0.1637 0.2611 0.080 Uiso 1 1 calc R
H48 H 0.3224 0.1636 0.2205 0.080 Uiso 1 1 calc R
H49 H 0.2327 0.1486 0.2011 0.080 Uiso 1 1 calc R
C33 C 0.6476(5) -0.3181(5) 0.4752(3) 0.082(2) Uani 1 1 d .
H50 H 0.6562 -0.3514 0.4474 0.123 Uiso 1 1 calc R
H51 H 0.6534 -0.3492 0.5067 0.123 Uiso 1 1 calc R
H52 H 0.6849 -0.2754 0.4818 0.123 Uiso 1 1 calc R
C34 C 0.5629(5) -0.2434(6) 0.4157(2) 0.092(3) Uani 1 1 d .
H53 H 0.5675 -0.2775 0.3867 0.111 Uiso 1 1 calc R
H54 H 0.6021 -0.2020 0.4201 0.111 Uiso 1 1 calc R
C35 C 0.4846(6) -0.2071(6) 0.4039(3) 0.095(3) Uani 1 1 d .
H55 H 0.4728 -0.1852 0.3685 0.114 Uiso 1 1 calc R
H56 H 0.4470 -0.2489 0.4043 0.114 Uiso 1 1 calc R
C36 C 0.4820(7) -0.0746(8) 0.4256(5) 0.143(5) Uani 1 1 d .
H57 H 0.5350 -0.0638 0.4256 0.214 Uiso 1 1 calc R
H58 H 0.4670 -0.0404 0.4507 0.214 Uiso 1 1 calc R
H59 H 0.4489 -0.0647 0.3911 0.214 Uiso 1 1 calc R

loop_
_atom_site_aniso_label
_atom_site_aniso_U_11
_atom_site_aniso_U_22
_atom_site_aniso_U_33
_atom_site_aniso_U_23
_atom_site_aniso_U_13
_atom_site_aniso_U_12
Ca1 0.0270(6) 0.0110(5) 0.0224(6) 0.000 0.0115(4) 0.000
F1 0.0265(12) 0.0181(10) 0.0234(12) -0.0027(9) 0.0108(10) -0.0024(9)
O1 0.0271(15) 0.0240(14) 0.0296(16) 0.0082(12) 0.0103(12) 0.0056(12)
C1 0.028(2) 0.036(2) 0.030(2) 0.0104(18) 0.0179(19) 0.0046(18)
Ca2 0.0192(4) 0.0165(3) 0.0212(4) -0.0010(3) 0.0094(3) -0.0007(3)
F2 0.0306(13) 0.0221(11) 0.0268(12) -0.0004(9) 0.0138(10) -0.0019(9)
O2 0.0281(15) 0.0234(14) 0.0287(15) -0.0078(12) 0.0136(12) 0.0021(11)
C2 0.032(2) 0.059(3) 0.030(2) 0.015(2) 0.013(2) 0.003(2)
Ca3 0.0213(4) 0.0198(4) 0.0185(4) 0.0027(3) 0.0088(3) -0.0001(3)
F3 0.0224(15) 0.0213(15) 0.0227(16) 0.000 0.0093(13) 0.000
O3 0.054(3) 0.0073(17) 0.057(3) 0.000 0.024(2) 0.000
C3 0.041(3) 0.128(7) 0.037(3) 0.022(4) 0.009(3) 0.004(4)
O4 0.081(3) 0.0342(18) 0.0352(19) -0.0090(15) 0.0302(19) -0.0125(18)
C4 0.056(4) 0.075(5) 0.079(5) 0.047(4) 0.031(4) 0.033(4)
O5 0.0443(19) 0.0446(19) 0.0235(16) 0.0063(14) 0.0156(14) 0.0001(15)
C5 0.053(4) 0.052(3) 0.090(5) 0.031(3) 0.038(4) 0.023(3)
O6 0.0217(14) 0.0252(14) 0.0344(17) 0.0005(12) 0.0081(12) 0.0023(11)
C6 0.039(3) 0.037(3) 0.062(3) 0.018(2) 0.034(3) 0.013(2)
O7 0.0307(16) 0.0224(15) 0.048(2) -0.0003(13) 0.0187(14) -0.0073(12)
C7 0.042(3) 0.076(4) 0.034(3) -0.007(3) 0.009(2) -0.016(3)
O8 0.087(4) 0.102(4) 0.053(3) -0.001(3) 0.030(3) -0.022(3)
C8 0.112(3) 0.112(3) 0.112(3) 0.0016(10) 0.0281(13) 0.0013(10)
O9 0.296(12) 0.100(5) 0.072(4) 0.013(4) 0.030(6) -0.054(6)
C9 0.055(3) 0.035(3) 0.101(5) -0.013(3) 0.038(4) 0.001(3)
C10 0.0180(18) 0.027(2) 0.0194(19) -0.0023(15) 0.0044(15) 0.0017(15)
C11 0.031(2) 0.029(2) 0.024(2) -0.0044(17) 0.0031(17) 0.0040(17)
C12 0.050(3) 0.034(2) 0.033(3) -0.011(2) 0.001(2) 0.013(2)
C13 0.035(3) 0.074(4) 0.025(2) -0.006(2) 0.010(2) 0.025(3)
C14 0.025(2) 0.074(4) 0.028(2) -0.001(2) 0.0123(19) 0.002(2)
C15 0.028(2) 0.042(2) 0.023(2) -0.0004(18) 0.0083(18) -0.0047(19)
C16 0.058(3) 0.028(2) 0.047(3) -0.006(2) 0.021(3) -0.014(2)
C17 0.068(4) 0.107(6) 0.055(4) -0.022(4) 0.026(3) 0.039(4)
C18 0.052(3) 0.046(3) 0.044(3) 0.006(2) 0.021(2) -0.018(2)
C19 0.032(3) 0.019(3) 0.038(3) 0.000 0.020(3) 0.000
C20 0.031(2) 0.0222(19) 0.035(2) 0.0039(17) 0.0139(19) 0.0019(17)
C21 0.029(2) 0.025(2) 0.032(2) -0.0097(17) 0.0144(18) -0.0090(17)
C22 0.030(3) 0.024(3) 0.044(4) 0.000 0.026(3) 0.000
C23 0.056(3) 0.045(3) 0.044(3) 0.008(2) 0.001(3) 0.004(3)
C24 0.052(4) 0.016(3) 0.076(5) 0.000 0.044(4) 0.000
C25 0.077(2) 0.074(2) 0.074(2) -0.0008(10) 0.0202(11) -0.0005(10)
C26 0.059(3) 0.059(3) 0.027(3) -0.012(2) 0.013(2) -0.006(3)
C27 0.063(3) 0.058(3) 0.024(2) 0.003(2) 0.023(2) -0.002(3)
C28 0.042(3) 0.046(3) 0.039(3) 0.014(2) 0.013(2) -0.002(2)
C29 0.037(3) 0.031(2) 0.053(3) 0.002(2) 0.017(2) 0.008(2)
C30 0.020(2) 0.047(3) 0.031(2) 0.005(2) 0.0094(18) 0.0006(18)
C31 0.027(2) 0.039(3) 0.042(3) 0.002(2) 0.014(2) -0.0109(19)
C32 0.047(3) 0.022(2) 0.093(5) 0.002(3) 0.023(3) -0.011(2)
C33 0.089(6) 0.093(6) 0.073(5) -0.011(4) 0.037(4) -0.009(5)
C34 0.103(6) 0.144(8) 0.028(3) -0.001(4) 0.013(4) -0.070(6)
C35 0.122(8) 0.110(7) 0.044(4) 0.003(4) 0.006(4) -0.056(6)
C36 0.134(10) 0.150(11) 0.150(11) 0.054(9) 0.046(8) 0.062(9)

loop_
_atom_type_symbol
_atom_type_description
_atom_type_scat_dispersion_real
_atom_type_scat_dispersion_imag
_atom_type_scat_source
C C 0.0033 0.0016 'International Tables Vol C Tables 4.2.6.8 and 6.1.1.4'
H H 0.0000 0.0000 'International Tables Vol C Tables 4.2.6.8 and 6.1.1.4'
O O 0.0106 0.0060 'International Tables Vol C Tables 4.2.6.8 and 6.1.1.4'
Ca Ca 0.2262 0.3064 'International Tables Vol C Tables 4.2.6.8 and 6.1.1.4'
F F 0.0171 0.0103 'International Tables Vol C Tables 4.2.6.8 and 6.1.1.4'

loop_
_geom_angle_atom_site_label_1
_geom_angle_atom_site_label_2
_geom_angle_atom_site_label_3
_geom_angle
_geom_angle_site_symmetry_1
_geom_angle_site_symmetry_3
O3 Ca1 F2 115.93(6) . .
O3 Ca1 F2 115.93(6) . 2_655
F2 Ca1 F2 128.13(12) . 2_655
O3 Ca1 F1 116.24(6) . 2_655
F2 Ca1 F1 78.85(8) . 2_655
F2 Ca1 F1 78.85(8) 2_655 2_655
O3 Ca1 F1 116.24(6) . .
F2 Ca1 F1 78.85(8) . .
F2 Ca1 F1 78.85(8) 2_655 .
F1 Ca1 F1 127.52(12) 2_655 .
O3 Ca1 F3 180.0 . .
F2 Ca1 F3 64.07(6) . .
F2 Ca1 F3 64.07(6) 2_655 .
F1 Ca1 F3 63.76(6) 2_655 .
F1 Ca1 F3 63.76(6) . .
Ca1 F1 Ca3 101.24(9) . .
Ca1 F1 Ca2 98.70(9) . .
Ca3 F1 Ca2 92.66(8) . .
C1 O1 Ca2 127.8(2) . .
C1 O1 Ca3 136.1(3) . .
Ca2 O1 Ca3 92.98(10) . .
O1 C1 C2 121.3(4) . .
O1 C1 C6 119.8(4) . .
C2 C1 C6 118.9(4) . .
F2 Ca2 O1 141.98(9) . .
F2 Ca2 O2 75.72(9) . .
O1 Ca2 O2 117.18(11) . .
F2 Ca2 F1 75.10(8) . .
O1 Ca2 F1 74.88(9) . .
O2 Ca2 F1 141.73(9) . .
F2 Ca2 F3 71.60(8) . .
O1 Ca2 F3 76.60(8) . .
O2 Ca2 F3 77.53(8) . .
F1 Ca2 F3 70.12(8) . .
F2 Ca2 O7 88.56(10) . .
O1 Ca2 O7 106.26(11) . .
O2 Ca2 O7 127.04(11) . .
F1 Ca2 O7 76.22(9) . .
F3 Ca2 O7 144.22(10) . .
F2 Ca2 O6 126.96(9) . .
O1 Ca2 O6 90.75(10) . .
O2 Ca2 O6 85.07(10) . .
F1 Ca2 O6 132.66(9) . .
F3 Ca2 O6 150.44(10) . .
O7 Ca2 O6 64.81(10) . .
Ca1 F2 Ca2 100.86(9) . .
Ca1 F2 Ca3 98.74(9) . 2_655
Ca2 F2 Ca3 92.17(8) . 2_655
C10 O2 Ca3 128.7(2) . 2_655
C10 O2 Ca2 135.6(2) . .
Ca3 O2 Ca2 92.48(9) 2_655 .
C1 C2 C3 118.7(6) . .
C1 C2 C7 119.4(4) . .
C3 C2 C7 121.9(5) . .
F1 Ca3 O2 141.85(9) . 2_655
F1 Ca3 O1 76.24(9) . .
O2 Ca3 O1 115.85(11) 2_655 .
F1 Ca3 F2 75.21(8) . 2_655
O2 Ca3 F2 74.52(9) 2_655 2_655
O1 Ca3 F2 140.89(9) . 2_655
F1 Ca3 F3 70.97(8) . .
O2 Ca3 F3 77.17(8) 2_655 .
O1 Ca3 F3 75.88(8) . .
F2 Ca3 F3 69.87(8) 2_655 .
F1 Ca3 O4 87.73(10) . .
O2 Ca3 O4 107.87(12) 2_655 .
O1 Ca3 O4 126.93(13) . .
F2 Ca3 O4 77.88(11) 2_655 .
F3 Ca3 O4 144.79(12) . .
F1 Ca3 O5 126.84(10) . .
O2 Ca3 O5 91.07(10) 2_655 .
O1 Ca3 O5 85.13(10) . .
F2 Ca3 O5 133.70(10) 2_655 .
F3 Ca3 O5 150.10(11) . .
O4 Ca3 O5 64.92(12) . .
F1 Ca3 Ca2 97.99(6) . 2_655
O2 Ca3 Ca2 43.88(7) 2_655 2_655
O1 Ca3 Ca2 117.18(8) . 2_655
F2 Ca3 Ca2 43.05(6) 2_655 2_655
F3 Ca3 Ca2 45.053(19) . 2_655
O4 Ca3 Ca2 114.97(10) . 2_655
O5 Ca3 Ca2 134.36(8) . 2_655
Ca2 F3 Ca2 167.37(15) . 2_655
Ca2 F3 Ca3 89.31(3) . .
Ca2 F3 Ca3 89.21(3) 2_655 .
Ca2 F3 Ca3 89.21(3) . 2_655
Ca2 F3 Ca3 89.31(3) 2_655 2_655
Ca3 F3 Ca3 166.55(15) . 2_655
Ca2 F3 Ca1 83.69(7) . .
Ca2 F3 Ca1 83.69(7) 2_655 .
Ca3 F3 Ca1 83.27(7) . .
Ca3 F3 Ca1 83.27(7) 2_655 .
C19 O3 Ca1 180.0 . .
C2 C3 C4 121.1(6) . .
C2 C3 H1 119.4 . .
C4 C3 H1 119.4 . .
C26 O4 C25 113.3(4) . .
C26 O4 Ca3 120.3(3) . .
C25 O4 Ca3 119.9(4) . .
C5 C4 C3 118.5(5) . .
C5 C4 C8 123.1(7) . .
C3 C4 C8 118.3(8) . .
C28 O5 C27 112.3(4) . .
C28 O5 Ca3 126.7(3) . .
C27 O5 Ca3 112.6(3) . .
C4 C5 C6 122.8(6) . .
C4 C5 H2 118.6 . .
C6 C5 H2 118.6 . .
C30 O6 C29 111.7(3) . .
C30 O6 Ca2 114.2(2) . .
C29 O6 Ca2 125.7(3) . .
C5 C6 C1 119.9(6) . .
C5 C6 C9 120.2(5) . .
C1 C6 C9 119.9(5) . .
C31 O7 C32 112.6(3) . .
C31 O7 Ca2 120.2(3) . .
C32 O7 Ca2 119.9(3) . .
C2 C7 H3 109.5 . .
C2 C7 H4 109.5 . .
H3 C7 H4 109.5 . .
C2 C7 H5 109.5 . .
H3 C7 H5 109.5 . .
H4 C7 H5 109.5 . .
C34 O8 C33 111.4(6) . .
C4 C8 H6 109.5 . .
C4 C8 H7 109.5 . .
H6 C8 H7 109.5 . .
C4 C8 H8 109.5 . .
H6 C8 H8 109.5 . .
H7 C8 H8 109.5 . .
C36 O9 C35 119.3(9) . .
C6 C9 H9 109.5 . .
C6 C9 H10 109.5 . .
H9 C9 H10 109.5 . .
C6 C9 H11 109.5 . .
H9 C9 H11 109.5 . .
H10 C9 H11 109.5 . .
O2 C10 C11 120.4(4) . .
O2 C10 C15 120.8(4) . .
C11 C10 C15 118.8(4) . .
C12 C11 C10 118.8(4) . .
C12 C11 C16 121.0(4) . .
C10 C11 C16 120.2(4) . .
C13 C12 C11 122.7(5) . .
C13 C12 H12 118.7 . .
C11 C12 H12 118.7 . .
C14 C13 C12 117.8(4) . .
C14 C13 C17 121.6(6) . .
C12 C13 C17 120.6(6) . .
C13 C14 C15 122.5(5) . .
C13 C14 H13 118.8 . .
C15 C14 H13 118.8 . .
C14 C15 C10 119.5(4) . .
C14 C15 C18 121.1(4) . .
C10 C15 C18 119.4(4) . .
C11 C16 H14 109.5 . .
C11 C16 H15 109.5 . .
H14 C16 H15 109.5 . .
C11 C16 H16 109.5 . .
H14 C16 H16 109.5 . .
H15 C16 H16 109.5 . .
C13 C17 H17 109.5 . .
C13 C17 H18 109.5 . .
H17 C17 H18 109.5 . .
C13 C17 H19 109.5 . .
H17 C17 H19 109.5 . .
H18 C17 H19 109.5 . .
C15 C18 H20 109.5 . .
C15 C18 H21 109.5 . .
H20 C18 H21 109.5 . .
C15 C18 H22 109.5 . .
H20 C18 H22 109.5 . .
H21 C18 H22 109.5 . .
O3 C19 C20 120.7(3) . .
O3 C19 C20 120.7(3) . 2_655
C20 C19 C20 118.6(5) . 2_655
C21 C20 C19 119.4(4) . .
C21 C20 C23 121.4(4) . .
C19 C20 C23 119.2(4) . .
C22 C21 C20 122.7(4) . .
C22 C21 H23 118.6 . .
C20 C21 H23 118.6 . .
C21 C22 C21 117.0(5) 2_655 .
C21 C22 C24 121.5(3) 2_655 .
C21 C22 C24 121.5(3) . .
C20 C23 H24 109.5 . .
C20 C23 H25 109.5 . .
H24 C23 H25 109.5 . .
C20 C23 H26 109.5 . .
H24 C23 H26 109.5 . .
H25 C23 H26 109.5 . .
C22 C24 H27 109.5 . .
C22 C24 H28 109.5 . .
H27 C24 H28 109.5 . .
C22 C24 H29 109.5 . .
H27 C24 H29 109.5 . .
H28 C24 H29 109.5 . .
O4 C25 H30 109.5 . .
O4 C25 H31 109.5 . .
H30 C25 H31 109.5 . .
O4 C25 H32 109.5 . .
H30 C25 H32 109.5 . .
H31 C25 H32 109.5 . .
O4 C26 C27 107.4(4) . .
O4 C26 H33 110.2 . .
C27 C26 H33 110.2 . .
O4 C26 H34 110.2 . .
C27 C26 H34 110.2 . .
H33 C26 H34 108.5 . .
O5 C27 C26 108.0(4) . .
O5 C27 H35 110.1 . .
C26 C27 H35 110.1 . .
O5 C27 H36 110.1 . .
C26 C27 H36 110.1 . .
H35 C27 H36 108.4 . .
O5 C28 H37 109.5 . .
O5 C28 H38 109.5 . .
H37 C28 H38 109.5 . .
O5 C28 H39 109.5 . .
H37 C28 H39 109.5 . .
H38 C28 H39 109.5 . .
O6 C29 H40 109.5 . .
O6 C29 H41 109.5 . .
H40 C29 H41 109.5 . .
O6 C29 H42 109.5 . .
H40 C29 H42 109.5 . .
H41 C29 H42 109.5 . .
O6 C30 C31 107.7(4) . .
O6 C30 H43 110.2 . .
C31 C30 H43 110.2 . .
O6 C30 H44 110.2 . .
C31 C30 H44 110.2 . .
H43 C30 H44 108.5 . .
O7 C31 C30 107.7(3) . .
O7 C31 H45 110.2 . .
C30 C31 H45 110.2 . .
O7 C31 H46 110.2 . .
C30 C31 H46 110.2 . .
H45 C31 H46 108.5 . .
O7 C32 H47 109.5 . .
O7 C32 H48 109.5 . .
H47 C32 H48 109.5 . .
O7 C32 H49 109.5 . .
H47 C32 H49 109.5 . .
H48 C32 H49 109.5 . .
O8 C33 H50 109.5 . .
O8 C33 H51 109.5 . .
H50 C33 H51 109.5 . .
O8 C33 H52 109.5 . .
H50 C33 H52 109.5 . .
H51 C33 H52 109.5 . .
O8 C34 C35 108.8(6) . .
O8 C34 H53 109.9 . .
C35 C34 H53 109.9 . .
O8 C34 H54 109.9 . .
C35 C34 H54 109.9 . .
H53 C34 H54 108.3 . .
O9 C35 C34 115.0(8) . .
O9 C35 H55 108.5 . .
C34 C35 H55 108.5 . .
O9 C35 H56 108.5 . .
C34 C35 H56 108.5 . .
H55 C35 H56 107.5 . .
O9 C36 H57 109.5 . .
O9 C36 H58 109.5 . .
H57 C36 H58 109.5 . .
O9 C36 H59 109.5 . .
H57 C36 H59 109.5 . .
H58 C36 H59 109.5 . .

loop_
_geom_bond_atom_site_label_1
_geom_bond_atom_site_label_2
_geom_bond_distance
_geom_bond_site_symmetry_2
Ca1 O3 2.145(4) .
Ca1 F2 2.238(2) .
Ca1 F2 2.238(2) 2_655
Ca1 F1 2.240(2) 2_655
Ca1 F1 2.240(2) .
Ca1 F3 2.836(3) .
F1 Ca3 2.287(2) .
F1 Ca2 2.367(2) .
O1 C1 1.328(5) .
O1 Ca2 2.317(3) .
O1 Ca3 2.326(3) .
C1 C2 1.394(7) .
C1 C6 1.435(7) .
Ca2 F2 2.298(2) .
Ca2 O2 2.334(3) .
Ca2 F3 2.3813(8) .
Ca2 O7 2.445(3) .
Ca2 O6 2.506(3) .
F2 Ca3 2.372(2) 2_655
O2 C10 1.333(4) .
O2 Ca3 2.324(3) 2_655
C2 C3 1.407(8) .
C2 C7 1.525(8) .
Ca3 O2 2.324(3) 2_655
Ca3 F2 2.372(2) 2_655
Ca3 F3 2.4093(8) .
Ca3 O4 2.446(3) .
Ca3 O5 2.509(3) .
Ca3 Ca2 3.3643(11) 2_655
F3 Ca2 2.3813(8) 2_655
F3 Ca3 2.4093(8) 2_655
O3 C19 1.305(7) .
C3 C4 1.415(11) .
C3 H1 0.9500 .
O4 C26 1.420(6) .
O4 C25 1.421(8) .
C4 C5 1.350(10) .
C4 C8 1.516(11) .
O5 C28 1.422(6) .
O5 C27 1.425(6) .
C5 C6 1.357(8) .
C5 H2 0.9500 .
O6 C30 1.418(5) .
O6 C29 1.425(5) .
C6 C9 1.476(9) .
O7 C31 1.424(5) .
O7 C32 1.426(6) .
C7 H3 0.9800 .
C7 H4 0.9800 .
C7 H5 0.9800 .
O8 C34 1.382(8) .
O8 C33 1.401(9) .
C8 H6 0.9800 .
C8 H7 0.9800 .
C8 H8 0.9800 .
O9 C36 1.308(13) .
O9 C35 1.408(12) .
C9 H9 0.9800 .
C9 H10 0.9800 .
C9 H11 0.9800 .
C10 C11 1.410(6) .
C10 C15 1.411(6) .
C11 C12 1.397(6) .
C11 C16 1.490(6) .
C12 C13 1.379(8) .
C12 H12 0.9500 .
C13 C14 1.374(8) .
C13 C17 1.528(7) .
C14 C15 1.388(6) .
C14 H13 0.9500 .
C15 C18 1.516(7) .
C16 H14 0.9800 .
C16 H15 0.9800 .
C16 H16 0.9800 .
C17 H17 0.9800 .
C17 H18 0.9800 .
C17 H19 0.9800 .
C18 H20 0.9800 .
C18 H21 0.9800 .
C18 H22 0.9800 .
C19 C20 1.408(5) .
C19 C20 1.408(5) 2_655
C20 C21 1.392(6) .
C20 C23 1.502(7) .
C21 C22 1.384(5) .
C21 H23 0.9500 .
C22 C21 1.384(6) 2_655
C22 C24 1.509(8) .
C23 H24 0.9800 .
C23 H25 0.9800 .
C23 H26 0.9800 .
C24 H27 0.9800 .
C24 H28 0.9800 .
C24 H29 0.9800 .
C25 H30 0.9800 .
C25 H31 0.9800 .
C25 H32 0.9800 .
C26 C27 1.481(8) .
C26 H33 0.9900 .
C26 H34 0.9900 .
C27 H35 0.9900 .
C27 H36 0.9900 .
C28 H37 0.9800 .
C28 H38 0.9800 .
C28 H39 0.9800 .
C29 H40 0.9800 .
C29 H41 0.9800 .
C29 H42 0.9800 .
C30 C31 1.488(6) .
C30 H43 0.9900 .
C30 H44 0.9900 .
C31 H45 0.9900 .
C31 H46 0.9900 .
C32 H47 0.9800 .
C32 H48 0.9800 .
C32 H49 0.9800 .
C33 H50 0.9800 .
C33 H51 0.9800 .
C33 H52 0.9800 .
C34 C35 1.511(13) .
C34 H53 0.9900 .
C34 H54 0.9900 .
C35 H55 0.9900 .
C35 H56 0.9900 .
C36 H57 0.9800 .
C36 H58 0.9800 .
C36 H59 0.9800 .
